data_2233271
loop_
_publ_author_name
'Karthikeyan, S.'
'Sethusankar, K.'
'Rajeswaran, Ganesan Gobi'
'Mohanakrishnan, Arasambattu K.'

_publ_section_title
;
 (<i>E</i>)-3-(2-Nitrophenyl)-1-{1-phenylsulfonyl-2-[(phenylsulfonyl)methyl]-1<i>H</i>-indol-3-yl}prop-2-en-1-one
;
_journal_coeditor_code PV2489
_journal_issue 1
_journal_name_full 'Acta Crystallographica Section E'
_journal_page_first o9
_journal_paper_doi 10.1107/S1600536811051026
_journal_volume 68
_journal_year 2012
_chemical_formula_iupac 'C30 H22 N2 O7 S2'
_chemical_formula_moiety 'C30 H22 N2 O7 S2'
_chemical_formula_sum 'C30 H22 N2 O7 S2'
_chemical_formula_weight 586.62
_chemical_name_systematic
;
(<i>E</i>)-3-(2-Nitrophenyl)-1-{1-phenylsulfonyl-2-[(phenylsulfonyl)methyl]-
1<i>H</i>-indol-3-yl}prop-2-en-1-one
;
_space_group_IT_number 14
_symmetry_cell_setting monoclinic
_symmetry_space_group_name_Hall '-P 2yn'
_symmetry_space_group_name_H-M 'P 1 21/n 1'
_atom_sites_solution_hydrogens geom
_atom_sites_solution_primary direct
_atom_sites_solution_secondary difmap
_audit_creation_method SHELXL-97
_cell_angle_alpha 90.00
_cell_angle_beta 102.913(2)
_cell_angle_gamma 90.00
_cell_formula_units_Z 4
_cell_length_a 7.9905(2)
_cell_length_b 22.2076(6)
_cell_length_c 15.7378(4)
_cell_measurement_reflns_used 6823
_cell_measurement_temperature 293(2)
_cell_measurement_theta_max 28.47
_cell_measurement_theta_min 1.61
_cell_volume 2722.04(12)
_computing_cell_refinement 'SAINT (Bruker, 2008)'
_computing_data_collection 'APEX2 (Bruker, 2008)'
_computing_data_reduction 'SAINT (Bruker, 2008)'
_computing_molecular_graphics 'OLEX2 (Dolomanov <i>et al.</i>, 2009) and Mercury (Macrae <i>et al.</i>, 2008)'
_computing_publication_material 'SHELXL97 (Sheldrick, 2008) and PLATON (Spek, 2009)'
_computing_structure_refinement 'SHELXL97 (Sheldrick, 2008)'
_computing_structure_solution 'SHELXS97 (Sheldrick, 2008)'
_diffrn_ambient_temperature 293(2)
_diffrn_measured_fraction_theta_full 0.990
_diffrn_measured_fraction_theta_max 0.990
_diffrn_measurement_device_type 'Bruker Kappa APEXII CCD'
_diffrn_measurement_method '\w and \f scans'
_diffrn_radiation_monochromator graphite
_diffrn_radiation_source 'fine-focus sealed tube'
_diffrn_radiation_type MoK\a
_diffrn_radiation_wavelength 0.71073
_diffrn_reflns_av_R_equivalents 0.0298
_diffrn_reflns_av_sigmaI/netI 0.0275
_diffrn_reflns_limit_h_max 10
_diffrn_reflns_limit_h_min -10
_diffrn_reflns_limit_k_max 29
_diffrn_reflns_limit_k_min -29
_diffrn_reflns_limit_l_max 20
_diffrn_reflns_limit_l_min -20
_diffrn_reflns_number 32862
_diffrn_reflns_theta_full 28.47
_diffrn_reflns_theta_max 28.47
_diffrn_reflns_theta_min 1.61
_exptl_absorpt_coefficient_mu 0.248
_exptl_absorpt_correction_type none
_exptl_crystal_colour colourless
_exptl_crystal_density_diffrn 1.431
_exptl_crystal_density_method 'not measured'
_exptl_crystal_description block
_exptl_crystal_F_000 1216
_exptl_crystal_size_max 0.30
_exptl_crystal_size_mid 0.25
_exptl_crystal_size_min 0.20
_refine_diff_density_max 1.012
_refine_diff_density_min -0.355
_refine_ls_extinction_method none
_refine_ls_goodness_of_fit_ref 1.030
_refine_ls_hydrogen_treatment constr
_refine_ls_matrix_type full
_refine_ls_number_parameters 370
_refine_ls_number_reflns 6823
_refine_ls_number_restraints 0
_refine_ls_restrained_S_all 1.030
_refine_ls_R_factor_all 0.0847
_refine_ls_R_factor_gt 0.0577
_refine_ls_shift/su_max 0.000
_refine_ls_shift/su_mean 0.000
_refine_ls_structure_factor_coef Fsqd
_refine_ls_weighting_details 'calc w=1/[\s^2^(Fo^2^)+(0.0995P)^2^+1.3462P] where P=(Fo^2^+2Fc^2^)/3'
_refine_ls_weighting_scheme calc
_refine_ls_wR_factor_gt 0.1614
_refine_ls_wR_factor_ref 0.1859
_reflns_number_gt 4782
_reflns_number_total 6823
_reflns_threshold_expression I>2sigma(I)
_cod_data_source_file pv2489.cif
_cod_data_source_block I
_cod_original_sg_symbol_Hall '-p 2yn'
_cod_original_sg_symbol_H-M 'P 21/n'
_cod_database_code 2233271
_cod_database_fobs_code 2233271

loop_
_symmetry_equiv_pos_as_xyz
'x, y, z'
'-x+1/2, y+1/2, -z+1/2'
'-x, -y, -z'
'x-1/2, -y-1/2, z-1/2'

loop_
_atom_site_type_symbol
_atom_site_label
_atom_site_fract_x
_atom_site_fract_y
_atom_site_fract_z
_atom_site_U_iso_or_equiv
_atom_site_adp_type
_atom_site_calc_flag
_atom_site_refinement_flags
_atom_site_occupancy
_atom_site_symmetry_multiplicity
C C1 0.5998(3) 0.34651(11) -0.01613(16) 0.0425(5) Uani d . 1 1
C C2 0.5611(4) 0.39178(13) -0.0784(2) 0.0578(7) Uani d . 1 1
H H2 0.5405 0.4312 -0.0634 0.069 Uiso calc R 1 1
C C3 0.5547(4) 0.37511(15) -0.1644(2) 0.0664(8) Uani d . 1 1
H H3 0.5277 0.4041 -0.2080 0.080 Uiso calc R 1 1
C C4 0.5871(4) 0.31678(16) -0.18715(19) 0.0632(8) Uani d . 1 1
H H4 0.5831 0.3076 -0.2452 0.076 Uiso calc R 1 1
C C5 0.6251(4) 0.27239(13) -0.12536(17) 0.0542(6) Uani d . 1 1
H H5 0.6473 0.2333 -0.1410 0.065 Uiso calc R 1 1
C C6 0.6299(3) 0.28697(11) -0.03834(15) 0.0424(5) Uani d . 1 1
C C7 0.6711(3) 0.25300(10) 0.04173(15) 0.0406(5) Uani d . 1 1
C C8 0.6668(3) 0.29053(10) 0.10888(15) 0.0404(5) Uani d . 1 1
C C9 0.6959(3) 0.27418(12) 0.20279(16) 0.0470(6) Uani d . 1 1
H H9A 0.7441 0.3086 0.2378 0.056 Uiso calc R 1 1
H H9B 0.7789 0.2417 0.2150 0.056 Uiso calc R 1 1
C C10 0.5613(4) 0.25333(14) 0.34824(17) 0.0547(7) Uani d . 1 1
C C11 0.6166(5) 0.2026(2) 0.3950(3) 0.0902(12) Uani d . 1 1
H H11 0.6241 0.1659 0.3678 0.108 Uiso calc R 1 1
C C12 0.6625(6) 0.2085(3) 0.4877(3) 0.127(2) Uani d . 1 1
H H12 0.7036 0.1755 0.5224 0.152 Uiso calc R 1 1
C C13 0.6456(6) 0.2634(4) 0.5250(3) 0.124(2) Uani d . 1 1
H H13 0.6718 0.2664 0.5855 0.149 Uiso calc R 1 1
C C14 0.5929(5) 0.3125(3) 0.4777(2) 0.0962(14) Uani d . 1 1
H H14 0.5855 0.3491 0.5051 0.115 Uiso calc R 1 1
C C15 0.5497(4) 0.30874(17) 0.38864(19) 0.0664(8) Uani d . 1 1
H H15 0.5129 0.3428 0.3553 0.080 Uiso calc R 1 1
C C16 0.8420(3) 0.43956(11) 0.13095(17) 0.0469(6) Uani d . 1 1
C C17 0.8594(4) 0.49609(13) 0.0994(2) 0.0638(8) Uani d . 1 1
H H17 0.7633 0.5187 0.0740 0.077 Uiso calc R 1 1
C C18 1.0234(5) 0.51890(15) 0.1062(3) 0.0761(10) Uani d . 1 1
H H18 1.0383 0.5576 0.0866 0.091 Uiso calc R 1 1
C C19 1.1633(4) 0.48428(16) 0.1420(2) 0.0733(9) Uani d . 1 1
H H19 1.2729 0.4998 0.1461 0.088 Uiso calc R 1 1
C C20 1.1451(4) 0.42794(16) 0.1714(3) 0.0743(9) Uani d . 1 1
H H20 1.2414 0.4047 0.1944 0.089 Uiso calc R 1 1
C C21 0.9823(4) 0.40518(14) 0.1672(2) 0.0672(8) Uani d . 1 1
H H21 0.9682 0.3670 0.1887 0.081 Uiso calc R 1 1
C C22 0.7121(3) 0.18772(11) 0.05105(16) 0.0459(5) Uani d . 1 1
C C23 0.6136(4) 0.14762(11) -0.01649(17) 0.0487(6) Uani d . 1 1
H H23 0.5117 0.1610 -0.0524 0.058 Uiso calc R 1 1
C C24 0.6704(3) 0.09237(11) -0.02613(16) 0.0463(6) Uani d . 1 1
H H24 0.7785 0.0822 0.0067 0.056 Uiso calc R 1 1
C C25 0.5766(3) 0.04638(10) -0.08421(15) 0.0421(5) Uani d . 1 1
C C26 0.6559(3) -0.00166(10) -0.11791(16) 0.0438(5) Uani d . 1 1
C C27 0.5667(4) -0.04876(12) -0.16277(19) 0.0543(6) Uani d . 1 1
H H27 0.6252 -0.0803 -0.1821 0.065 Uiso calc R 1 1
C C28 0.3914(4) -0.04922(13) -0.1790(2) 0.0611(7) Uani d . 1 1
H H28 0.3296 -0.0809 -0.2096 0.073 Uiso calc R 1 1
C C29 0.3070(4) -0.00207(13) -0.1496(2) 0.0597(7) Uani d . 1 1
H H29 0.1876 -0.0015 -0.1618 0.072 Uiso calc R 1 1
C C30 0.3974(4) 0.04393(12) -0.10241(18) 0.0531(6) Uani d . 1 1
H H30 0.3376 0.0745 -0.0818 0.064 Uiso calc R 1 1
N N1 0.6179(3) 0.34835(8) 0.07519(13) 0.0428(4) Uani d . 1 1
N N2 0.8416(3) -0.00196(11) -0.10846(18) 0.0606(6) Uani d . 1 1
O O1 0.3735(3) 0.29516(9) 0.20506(12) 0.0577(5) Uani d . 1 1
O O2 0.4684(3) 0.19066(9) 0.20544(16) 0.0751(7) Uani d . 1 1
O O3 0.6243(3) 0.39890(9) 0.21694(14) 0.0672(6) Uani d . 1 1
O O4 0.5114(3) 0.45290(8) 0.08011(16) 0.0676(6) Uani d . 1 1
O O5 0.8204(3) 0.16859(9) 0.11194(12) 0.0604(5) Uani d . 1 1
O O6 0.9183(3) 0.04543(11) -0.1026(2) 0.0877(8) Uani d . 1 1
O O7 0.9119(3) -0.05005(12) -0.1109(3) 0.1135(12) Uani d . 1 1
S S1 0.50305(9) 0.25119(3) 0.23386(4) 0.04646(18) Uani d . 1 1
S S2 0.63430(9) 0.41325(3) 0.13067(5) 0.0503(2) Uani d . 1 1

loop_
_atom_site_aniso_label
_atom_site_aniso_U_11
_atom_site_aniso_U_22
_atom_site_aniso_U_33
_atom_site_aniso_U_12
_atom_site_aniso_U_13
_atom_site_aniso_U_23
C1 0.0416(12) 0.0404(12) 0.0460(13) -0.0016(9) 0.0107(10) 0.0032(10)
C2 0.0551(15) 0.0460(14) 0.0715(19) 0.0000(12) 0.0126(13) 0.0161(13)
C3 0.0644(18) 0.072(2) 0.0571(17) -0.0060(15) 0.0018(14) 0.0269(15)
C4 0.0643(18) 0.080(2) 0.0420(14) -0.0120(16) 0.0059(12) 0.0064(14)
C5 0.0610(16) 0.0578(16) 0.0434(14) -0.0039(13) 0.0105(12) -0.0020(11)
C6 0.0423(12) 0.0427(12) 0.0422(13) -0.0001(10) 0.0096(10) -0.0008(9)
C7 0.0473(13) 0.0368(11) 0.0382(12) 0.0033(9) 0.0105(9) -0.0011(9)
C8 0.0468(12) 0.0344(11) 0.0408(12) 0.0001(9) 0.0117(10) -0.0018(9)
C9 0.0557(14) 0.0454(13) 0.0406(13) 0.0001(11) 0.0121(11) -0.0007(10)
C10 0.0529(15) 0.0711(18) 0.0394(13) 0.0053(13) 0.0088(11) 0.0095(12)
C11 0.096(3) 0.103(3) 0.077(2) 0.036(2) 0.030(2) 0.041(2)
C12 0.096(3) 0.201(6) 0.088(3) 0.062(4) 0.027(3) 0.080(4)
C13 0.084(3) 0.239(7) 0.048(2) 0.048(4) 0.0111(19) 0.009(3)
C14 0.075(2) 0.159(4) 0.054(2) -0.002(3) 0.0134(18) -0.026(2)
C15 0.0710(19) 0.082(2) 0.0470(16) -0.0044(16) 0.0143(14) -0.0112(14)
C16 0.0493(13) 0.0390(12) 0.0583(15) -0.0051(10) 0.0247(11) -0.0107(10)
C17 0.0608(17) 0.0495(15) 0.089(2) -0.0012(13) 0.0323(16) 0.0023(14)
C18 0.075(2) 0.0549(18) 0.111(3) -0.0139(16) 0.048(2) 0.0015(17)
C19 0.0589(18) 0.074(2) 0.098(3) -0.0205(16) 0.0417(18) -0.0206(18)
C20 0.0502(16) 0.070(2) 0.103(3) 0.0043(15) 0.0174(17) -0.0066(18)
C21 0.0603(17) 0.0485(16) 0.095(2) -0.0012(13) 0.0212(16) 0.0032(15)
C22 0.0547(14) 0.0403(12) 0.0437(13) 0.0073(11) 0.0133(11) -0.0016(10)
C23 0.0586(15) 0.0385(12) 0.0474(13) 0.0084(11) 0.0086(11) -0.0010(10)
C24 0.0546(14) 0.0399(12) 0.0461(13) 0.0059(10) 0.0151(11) -0.0004(10)
C25 0.0513(13) 0.0323(11) 0.0447(13) 0.0053(9) 0.0148(10) 0.0043(9)
C26 0.0495(13) 0.0335(11) 0.0502(14) 0.0042(10) 0.0150(11) 0.0005(9)
C27 0.0649(17) 0.0376(13) 0.0623(17) -0.0009(11) 0.0185(13) -0.0036(11)
C28 0.0675(18) 0.0464(15) 0.0667(18) -0.0111(13) 0.0091(14) 0.0007(13)
C29 0.0491(15) 0.0585(17) 0.0708(19) -0.0045(13) 0.0118(13) 0.0112(14)
C30 0.0554(15) 0.0482(14) 0.0582(16) 0.0116(12) 0.0181(12) 0.0087(12)
N1 0.0537(12) 0.0294(9) 0.0477(11) -0.0006(8) 0.0162(9) -0.0028(8)
N2 0.0545(14) 0.0492(13) 0.0818(17) 0.0050(11) 0.0230(12) -0.0124(12)
O1 0.0597(12) 0.0545(11) 0.0533(11) 0.0029(9) 0.0005(9) 0.0045(8)
O2 0.0983(18) 0.0445(11) 0.0851(16) -0.0140(11) 0.0261(13) -0.0162(10)
O3 0.0870(15) 0.0531(11) 0.0750(14) -0.0218(10) 0.0464(12) -0.0249(10)
O4 0.0541(11) 0.0398(10) 0.1143(18) 0.0102(8) 0.0298(11) -0.0046(10)
O5 0.0734(13) 0.0507(11) 0.0512(11) 0.0185(9) 0.0009(9) -0.0003(8)
O6 0.0656(14) 0.0686(15) 0.141(2) -0.0149(12) 0.0477(15) -0.0346(15)
O7 0.0705(16) 0.0616(15) 0.209(4) 0.0209(13) 0.0318(19) -0.0169(19)
S1 0.0583(4) 0.0381(3) 0.0422(3) -0.0027(3) 0.0095(3) -0.0018(2)
S2 0.0520(4) 0.0350(3) 0.0717(5) -0.0048(3) 0.0303(3) -0.0119(3)

loop_
_atom_type_symbol
_atom_type_description
_atom_type_scat_dispersion_real
_atom_type_scat_dispersion_imag
_atom_type_scat_source
C C 0.0033 0.0016 'International Tables Vol C Tables 4.2.6.8 and 6.1.1.4'
H H 0.0000 0.0000 'International Tables Vol C Tables 4.2.6.8 and 6.1.1.4'
N N 0.0061 0.0033 'International Tables Vol C Tables 4.2.6.8 and 6.1.1.4'
O O 0.0106 0.0060 'International Tables Vol C Tables 4.2.6.8 and 6.1.1.4'
S S 0.1246 0.1234 'International Tables Vol C Tables 4.2.6.8 and 6.1.1.4'

loop_
_geom_angle_atom_site_label_1
_geom_angle_atom_site_label_2
_geom_angle_atom_site_label_3
_geom_angle
C2 C1 C6 122.0(2)
C2 C1 N1 130.7(2)
C6 C1 N1 107.3(2)
C1 C2 C3 116.6(3)
C1 C2 H2 121.7
C3 C2 H2 121.7
C4 C3 C2 122.1(3)
C4 C3 H3 119.0
C2 C3 H3 119.0
C5 C4 C3 121.0(3)
C5 C4 H4 119.5
C3 C4 H4 119.5
C4 C5 C6 118.8(3)
C4 C5 H5 120.6
C6 C5 H5 120.6
C5 C6 C1 119.6(2)
C5 C6 C7 133.2(2)
C1 C6 C7 107.1(2)
C8 C7 C6 108.6(2)
C8 C7 C22 124.6(2)
C6 C7 C22 126.8(2)
C7 C8 N1 108.7(2)
C7 C8 C9 126.9(2)
N1 C8 C9 124.3(2)
C8 C9 S1 112.79(18)
C8 C9 H9A 109.0
S1 C9 H9A 109.0
C8 C9 H9B 109.0
S1 C9 H9B 109.0
H9A C9 H9B 107.8
C11 C10 C15 121.9(3)
C11 C10 S1 120.7(3)
C15 C10 S1 117.4(2)
C10 C11 C12 117.0(4)
C10 C11 H11 121.5
C12 C11 H11 121.5
C13 C12 C11 119.4(4)
C13 C12 H12 120.3
C11 C12 H12 120.3
C14 C13 C12 122.4(4)
C14 C13 H13 118.8
C12 C13 H13 118.8
C13 C14 C15 119.9(5)
C13 C14 H14 120.1
C15 C14 H14 120.1
C14 C15 C10 119.4(4)
C14 C15 H15 120.3
C10 C15 H15 120.3
C17 C16 C21 121.5(3)
C17 C16 S2 118.4(2)
C21 C16 S2 120.0(2)
C16 C17 C18 118.6(3)
C16 C17 H17 120.7
C18 C17 H17 120.7
C19 C18 C17 119.8(3)
C19 C18 H18 120.1
C17 C18 H18 120.1
C20 C19 C18 121.3(3)
C20 C19 H19 119.4
C18 C19 H19 119.4
C19 C20 C21 119.6(3)
C19 C20 H20 120.2
C21 C20 H20 120.2
C16 C21 C20 119.3(3)
C16 C21 H21 120.3
C20 C21 H21 120.3
O5 C22 C23 121.9(2)
O5 C22 C7 121.4(2)
C23 C22 C7 116.6(2)
C24 C23 C22 120.0(2)
C24 C23 H23 120.0
C22 C23 H23 120.0
C23 C24 C25 125.2(2)
C23 C24 H24 117.4
C25 C24 H24 117.4
C30 C25 C26 114.9(2)
C30 C25 C24 121.0(2)
C26 C25 C24 123.7(2)
C27 C26 C25 123.3(2)
C27 C26 N2 116.7(2)
C25 C26 N2 120.0(2)
C28 C27 C26 119.7(3)
C28 C27 H27 120.1
C26 C27 H27 120.1
C27 C28 C29 119.2(3)
C27 C28 H28 120.4
C29 C28 H28 120.4
C30 C29 C28 120.6(3)
C30 C29 H29 119.7
C28 C29 H29 119.7
C29 C30 C25 122.2(3)
C29 C30 H30 118.9
C25 C30 H30 118.9
C8 N1 C1 108.23(18)
C8 N1 S2 127.19(17)
C1 N1 S2 122.25(16)
O6 N2 O7 122.5(3)
O6 N2 C26 119.4(2)
O7 N2 C26 118.0(2)
O1 S1 O2 118.14(14)
O1 S1 C10 108.39(13)
O2 S1 C10 109.61(15)
O1 S1 C9 109.06(12)
O2 S1 C9 107.57(14)
C10 S1 C9 103.01(13)
O3 S2 O4 119.76(14)
O3 S2 N1 106.98(11)
O4 S2 N1 106.10(12)
O3 S2 C16 109.18(13)
O4 S2 C16 109.20(13)
N1 S2 C16 104.53(11)

loop_
_geom_bond_atom_site_label_1
_geom_bond_atom_site_label_2
_geom_bond_distance
C1 C2 1.390(3)
C1 C6 1.402(3)
C1 N1 1.413(3)
C2 C3 1.393(4)
C2 H2 0.9300
C3 C4 1.384(5)
C3 H3 0.9300
C4 C5 1.370(4)
C4 H4 0.9300
C5 C6 1.399(4)
C5 H5 0.9300
C6 C7 1.442(3)
C7 C8 1.352(3)
C7 C22 1.486(3)
C8 N1 1.411(3)
C8 C9 1.489(3)
C9 S1 1.792(3)
C9 H9A 0.9700
C9 H9B 0.9700
C10 C11 1.364(4)
C10 C15 1.398(4)
C10 S1 1.756(3)
C11 C12 1.428(7)
C11 H11 0.9300
C12 C13 1.372(8)
C12 H12 0.9300
C13 C14 1.335(7)
C13 H13 0.9300
C14 C15 1.369(5)
C14 H14 0.9300
C15 H15 0.9300
C16 C17 1.368(4)
C16 C21 1.371(4)
C16 S2 1.759(3)
C17 C18 1.386(4)
C17 H17 0.9300
C18 C19 1.370(5)
C18 H18 0.9300
C19 C20 1.353(5)
C19 H19 0.9300
C20 C21 1.383(4)
C20 H20 0.9300
C21 H21 0.9300
C22 O5 1.215(3)
C22 C23 1.473(4)
C23 C24 1.329(3)
C23 H23 0.9300
C24 C25 1.461(3)
C24 H24 0.9300
C25 C30 1.397(4)
C25 C26 1.404(3)
C26 C27 1.369(4)
C26 N2 1.458(3)
C27 C28 1.367(4)
C27 H27 0.9300
C28 C29 1.380(4)
C28 H28 0.9300
C29 C30 1.370(4)
C29 H29 0.9300
C30 H30 0.9300
N1 S2 1.6749(19)
N2 O6 1.211(3)
N2 O7 1.212(3)
O1 S1 1.422(2)
O2 S1 1.424(2)
O3 S2 1.414(2)
O4 S2 1.423(2)

loop_
_geom_hbond_atom_site_label_D
_geom_hbond_atom_site_label_H
_geom_hbond_atom_site_label_A
_geom_hbond_site_symmetry_A
_geom_hbond_distance_DH
_geom_hbond_distance_HA
_geom_hbond_distance_DA
_geom_hbond_angle_DHA
C27 H27 O2 3_655 0.93 2.56 3.221(3) 128.0
C13 H13 O1 4_666 0.93 2.58 3.275(5) 132.1
C19 H19 O4 1_655 0.93 2.58 3.222(4) 126.2
C2 H2 O4 ----- 0.93 2.37 2.946(4) 120.0
C9 H9A O3 ----- 0.97 2.21 2.846(3) 122.0
C9 H9B O5 ----- 0.97 2.37 3.029(3) 125.0

loop_
_geom_torsion_atom_site_label_1
_geom_torsion_atom_site_label_2
_geom_torsion_atom_site_label_3
_geom_torsion_atom_site_label_4
_geom_torsion
C6 C1 C2 C3 -0.4(4)
N1 C1 C2 C3 179.2(3)
C1 C2 C3 C4 -0.8(4)
C2 C3 C4 C5 0.9(5)
C3 C4 C5 C6 0.3(5)
C4 C5 C6 C1 -1.4(4)
C4 C5 C6 C7 -177.1(3)
C2 C1 C6 C5 1.5(4)
N1 C1 C6 C5 -178.2(2)
C2 C1 C6 C7 178.2(2)
N1 C1 C6 C7 -1.5(3)
C5 C6 C7 C8 175.8(3)
C1 C6 C7 C8 -0.3(3)
C5 C6 C7 C22 -4.2(5)
C1 C6 C7 C22 179.7(2)
C6 C7 C8 N1 2.0(3)
C22 C7 C8 N1 -178.1(2)
C6 C7 C8 C9 178.0(2)
C22 C7 C8 C9 -2.1(4)
C7 C8 C9 S1 -88.4(3)
N1 C8 C9 S1 87.1(3)
C15 C10 C11 C12 0.0(6)
S1 C10 C11 C12 179.5(3)
C10 C11 C12 C13 1.5(7)
C11 C12 C13 C14 -2.3(8)
C12 C13 C14 C15 1.5(8)
C13 C14 C15 C10 0.0(6)
C11 C10 C15 C14 -0.8(5)
S1 C10 C15 C14 179.7(3)
C21 C16 C17 C18 -1.2(5)
S2 C16 C17 C18 174.7(3)
C16 C17 C18 C19 1.6(5)
C17 C18 C19 C20 -0.3(6)
C18 C19 C20 C21 -1.4(6)
C17 C16 C21 C20 -0.5(5)
S2 C16 C21 C20 -176.3(3)
C19 C20 C21 C16 1.8(5)
C8 C7 C22 O5 -37.3(4)
C6 C7 C22 O5 142.6(3)
C8 C7 C22 C23 141.9(3)
C6 C7 C22 C23 -38.1(4)
O5 C22 C23 C24 -18.1(4)
C7 C22 C23 C24 162.6(2)
C22 C23 C24 C25 173.4(2)
C23 C24 C25 C30 -31.4(4)
C23 C24 C25 C26 155.7(3)
C30 C25 C26 C27 -2.2(4)
C24 C25 C26 C27 171.1(2)
C30 C25 C26 N2 175.7(2)
C24 C25 C26 N2 -11.0(4)
C25 C26 C27 C28 2.3(4)
N2 C26 C27 C28 -175.7(3)
C26 C27 C28 C29 -0.2(4)
C27 C28 C29 C30 -1.8(4)
C28 C29 C30 C25 1.9(4)
C26 C25 C30 C29 0.1(4)
C24 C25 C30 C29 -173.4(3)
C7 C8 N1 C1 -2.9(3)
C9 C8 N1 C1 -179.0(2)
C7 C8 N1 S2 -165.70(19)
C9 C8 N1 S2 18.2(3)
C2 C1 N1 C8 -177.0(3)
C6 C1 N1 C8 2.7(3)
C2 C1 N1 S2 -13.2(4)
C6 C1 N1 S2 166.49(17)
C27 C26 N2 O6 150.7(3)
C25 C26 N2 O6 -27.4(4)
C27 C26 N2 O7 -25.9(4)
C25 C26 N2 O7 156.1(3)
C11 C10 S1 O1 149.5(3)
C15 C10 S1 O1 -30.9(3)
C11 C10 S1 O2 19.3(3)
C15 C10 S1 O2 -161.1(2)
C11 C10 S1 C9 -95.0(3)
C15 C10 S1 C9 84.6(3)
C8 C9 S1 O1 -50.7(2)
C8 C9 S1 O2 78.5(2)
C8 C9 S1 C10 -165.71(19)
C8 N1 S2 O3 -28.1(2)
C1 N1 S2 O3 171.30(19)
C8 N1 S2 O4 -157.0(2)
C1 N1 S2 O4 42.4(2)
C8 N1 S2 C16 87.6(2)
C1 N1 S2 C16 -73.0(2)
C17 C16 S2 O3 -121.2(2)
C21 C16 S2 O3 54.7(3)
C17 C16 S2 O4 11.4(3)
C21 C16 S2 O4 -172.6(2)
C17 C16 S2 N1 124.6(2)
C21 C16 S2 N1 -59.4(3)
